data_1547068
loop_
_publ_author_name
'Gheewala, Chirag D.'
'Radtke, M. Alex'
'Hui, Jessica'
'Hon, Alec B.'
'Lambert, Tristan H.'

_publ_section_title
;
 Methods for the Synthesis of Functionalized Pentacarboxycyclopentadienes.
;
_journal_issue 16
_journal_name_full 'Organic letters'
_journal_page_first 4227
_journal_page_last 4230
_journal_paper_doi 10.1021/acs.orglett.7b01867
_journal_volume 19
_journal_year 2017
_chemical_absolute_configuration unk
_chemical_formula_moiety 'C26 H25 N O9'
_chemical_formula_sum 'C26 H25 N O9'
_chemical_formula_weight 495.47
_space_group_crystal_system monoclinic
_space_group_IT_number 4
_space_group_name_Hall 'P 2yb'
_space_group_name_H-M_alt 'P 1 21 1'
_symmetry_space_group_name_Hall 'P 2yb'
_symmetry_space_group_name_H-M 'P 1 21 1'
_atom_sites_solution_hydrogens mixed
_audit_creation_method SHELXL-2014/7
_cell_angle_alpha 90
_cell_angle_beta 95.016(6)
_cell_angle_gamma 90
_cell_formula_units_Z 2
_cell_length_a 9.040(4)
_cell_length_b 6.791(3)
_cell_length_c 19.479(8)
_cell_measurement_reflns_used 9884
_cell_measurement_temperature 130(2)
_cell_measurement_theta_max 30.45
_cell_measurement_theta_min 2.26
_cell_volume 1191.2(9)
_computing_cell_refinement 'Bruker SAINT'
_computing_data_collection 'Bruker APEX2'
_computing_data_reduction 'Bruker SAINT'
_computing_molecular_graphics 'Bruker SHELXTL'
_computing_publication_material 'Bruker SHELXTL'
_computing_structure_refinement 'SHELXL-2014/7 (Sheldrick, 2014)'
_computing_structure_solution 'SHELXS-97 (Sheldrick 2008)'
_diffrn_ambient_temperature 130(2)
_diffrn_measured_fraction_theta_full 1.000
_diffrn_measured_fraction_theta_max 0.997
_diffrn_measurement_device_type 'Bruker APEX-II CCD'
_diffrn_measurement_method '\f and \w scans'
_diffrn_radiation_type MoK\a
_diffrn_radiation_wavelength 0.71073
_diffrn_reflns_av_R_equivalents 0.0403
_diffrn_reflns_av_unetI/netI 0.0427
_diffrn_reflns_Laue_measured_fraction_full 1.000
_diffrn_reflns_Laue_measured_fraction_max 0.997
_diffrn_reflns_limit_h_max 12
_diffrn_reflns_limit_h_min -12
_diffrn_reflns_limit_k_max 9
_diffrn_reflns_limit_k_min -9
_diffrn_reflns_limit_l_max 27
_diffrn_reflns_limit_l_min -27
_diffrn_reflns_number 19167
_diffrn_reflns_point_group_measured_fraction_full 1.000
_diffrn_reflns_point_group_measured_fraction_max 0.996
_diffrn_reflns_theta_full 25.000
_diffrn_reflns_theta_max 30.487
_diffrn_reflns_theta_min 2.099
_exptl_absorpt_coefficient_mu 0.105
_exptl_absorpt_correction_T_max .7461
_exptl_absorpt_correction_T_min .5885
_exptl_absorpt_correction_type empirical
_exptl_absorpt_process_details sadabs
_exptl_crystal_colour colorless
_exptl_crystal_density_diffrn 1.381
_exptl_crystal_description plate
_exptl_crystal_F_000 520
_exptl_crystal_size_max 0.810
_exptl_crystal_size_mid 0.170
_exptl_crystal_size_min 0.050
_refine_diff_density_max 0.307
_refine_diff_density_min -0.220
_refine_diff_density_rms 0.040
_refine_ls_extinction_method none
_refine_ls_goodness_of_fit_ref 1.056
_refine_ls_hydrogen_treatment mixed
_refine_ls_matrix_type full
_refine_ls_number_parameters 380
_refine_ls_number_reflns 7217
_refine_ls_number_restraints 1
_refine_ls_restrained_S_all 1.056
_refine_ls_R_factor_all 0.0549
_refine_ls_R_factor_gt 0.0455
_refine_ls_shift/su_max 0.000
_refine_ls_shift/su_mean 0.000
_refine_ls_structure_factor_coef Fsqd
_refine_ls_weighting_details 'w=1/[\s^2^(Fo^2^)+(0.0662P)^2^+0.1456P] where P=(Fo^2^+2Fc^2^)/3'
_refine_ls_weighting_scheme calc
_refine_ls_wR_factor_gt 0.1146
_refine_ls_wR_factor_ref 0.1209
_reflns_Friedel_coverage 0.854
_reflns_Friedel_fraction_full 1.000
_reflns_Friedel_fraction_max 0.994
_reflns_number_gt 6215
_reflns_number_total 7217
_reflns_threshold_expression 'I > 2\s(I)'
_cod_data_source_file ol7b01867_si_003.cif
_cod_data_source_block chiragdisorder
_cod_original_cell_volume 1191.3(9)
_cod_database_code 1547068
_shelx_shelxl_version_number 2014/7
_shelx_space_group_comment
; 
The symmetry employed for this shelxl refinement is uniquely defined 
by the following loop, which should always be used as a source of 
symmetry information in preference to the above space-group names. 
They are only intended as comments. 
;
_shelx_estimated_absorpt_t_min 0.920
_shelx_estimated_absorpt_t_max 0.995

loop_
_space_group_symop_operation_xyz
'x, y, z'
'-x, y+1/2, -z'

loop_
_atom_site_label
_atom_site_type_symbol
_atom_site_fract_x
_atom_site_fract_y
_atom_site_fract_z
_atom_site_U_iso_or_equiv
_atom_site_adp_type
_atom_site_occupancy
_atom_site_site_symmetry_order
_atom_site_calc_flag
_atom_site_refinement_flags_posn
_atom_site_refinement_flags_adp
_atom_site_refinement_flags_occupancy
_atom_site_disorder_assembly
_atom_site_disorder_group
N1 N 0.2068(2) 0.7013(3) 0.69649(10) 0.0252(4) Uani 1 1 d . . . . .
H1 H 0.118(4) 0.669(5) 0.7124(17) 0.038 Uiso 1 1 d . U . . .
C1 C 0.1781(2) 0.3917(3) 0.80616(10) 0.0224(4) Uani 1 1 d . . . . .
C2 C 0.2134(2) 0.2288(4) 0.84923(11) 0.0233(4) Uani 1 1 d . . . . .
C3 C 0.3522(2) 0.1547(3) 0.83510(10) 0.0217(4) Uani 1 1 d . . . . .
C4 C 0.4064(2) 0.2716(3) 0.78316(10) 0.0205(4) Uani 1 1 d . . . . .
C5 C 0.2988(2) 0.4228(3) 0.76455(10) 0.0206(4) Uani 1 1 d . . . . .
O6 O 0.44459(19) 0.6277(3) 0.69423(10) 0.0307(4) Uani 1 1 d . . . . .
H6 H 0.512(4) 0.537(7) 0.7069(19) 0.052(10) Uiso 1 1 d . . . . .
C6 C 0.3172(2) 0.5850(3) 0.71733(11) 0.0234(4) Uani 1 1 d . . . . .
C7 C 0.2232(3) 0.8858(3) 0.65875(12) 0.0251(4) Uani 1 1 d . . . . .
H7 H 0.318(4) 0.938(5) 0.6744(16) 0.038 Uiso 1 1 d . U . . .
C8 C 0.1012(3) 1.0245(4) 0.67934(12) 0.0325(5) Uani 1 1 d . . . . .
H8A H 0.1095 1.0400 0.7295 0.049 Uiso 1 1 calc R U . . .
H8B H 0.0037 0.9691 0.6641 0.049 Uiso 1 1 calc R U . . .
H8C H 0.1122 1.1532 0.6576 0.049 Uiso 1 1 calc R U . . .
O11 O -0.02996(18) 0.5828(3) 0.75863(9) 0.0374(5) Uani 1 1 d . . . . .
C11 C 0.0382(3) 0.5031(4) 0.80784(11) 0.0309(5) Uani 1 1 d . . . . .
O12 O -0.0233(11) 0.458(2) 0.8713(4) 0.0300(19) Uani 0.44(3) 1 d . . P A 1
C12 C -0.1805(10) 0.502(3) 0.8731(4) 0.046(3) Uani 0.44(3) 1 d . . P A 1
H12A H -0.2040 0.5146 0.9210 0.069 Uiso 0.44(3) 1 calc R U P A 1
H12B H -0.2394 0.3949 0.8507 0.069 Uiso 0.44(3) 1 calc R U P A 1
H12C H -0.2040 0.6256 0.8486 0.069 Uiso 0.44(3) 1 calc R U P A 1
O12A O -0.0027(9) 0.5308(18) 0.8683(3) 0.0283(15) Uani 0.56(3) 1 d . . P A 2
C12A C -0.1490(10) 0.615(2) 0.8728(3) 0.042(3) Uani 0.56(3) 1 d . . P A 2
H12D H -0.1761 0.6043 0.9202 0.063 Uiso 0.56(3) 1 calc R U P A 2
H12E H -0.2216 0.5428 0.8419 0.063 Uiso 0.56(3) 1 calc R U P A 2
H12F H -0.1482 0.7535 0.8591 0.063 Uiso 0.56(3) 1 calc R U P A 2
O21 O 0.1858(2) 0.1313(4) 0.96363(9) 0.0421(5) Uani 1 1 d . . . . .
C21 C 0.1309(3) 0.1503(5) 0.90581(11) 0.0318(5) Uani 1 1 d . . . . .
O22 O -0.0122(8) 0.133(2) 0.8879(4) 0.0328(17) Uani 0.56(3) 1 d . . P B 1
C22 C -0.1019(8) 0.099(3) 0.9453(4) 0.047(3) Uani 0.56(3) 1 d . . P B 1
H22A H -0.2041 0.0681 0.9275 0.071 Uiso 0.56(3) 1 calc R U P B 1
H22B H -0.1016 0.2175 0.9739 0.071 Uiso 0.56(3) 1 calc R U P B 1
H22C H -0.0607 -0.0117 0.9731 0.071 Uiso 0.56(3) 1 calc R U P B 1
O22A O -0.0019(11) 0.056(3) 0.8818(6) 0.036(2) Uani 0.44(3) 1 d . . P B 2
C22A C -0.0879(11) -0.016(4) 0.9367(8) 0.058(5) Uani 0.44(3) 1 d . . P B 2
H22D H -0.1902 -0.0423 0.9179 0.087 Uiso 0.44(3) 1 calc R U P B 2
H22E H -0.0880 0.0830 0.9732 0.087 Uiso 0.44(3) 1 calc R U P B 2
H22F H -0.0433 -0.1383 0.9558 0.087 Uiso 0.44(3) 1 calc R U P B 2
O31 O 0.5528(2) 0.0137(4) 0.90561(11) 0.0454(5) Uani 1 1 d . . . . .
C31 C 0.4314(2) -0.0044(4) 0.87611(11) 0.0258(4) Uani 1 1 d . . . . .
O32 O 0.3472(2) -0.1660(3) 0.87904(9) 0.0322(4) Uani 1 1 d . . . . .
C32 C 0.4073(4) -0.3163(5) 0.92679(16) 0.0442(7) Uani 1 1 d . . . . .
H32A H 0.3341 -0.4218 0.9297 0.066 Uiso 1 1 calc R U . . .
H32B H 0.4300 -0.2578 0.9725 0.066 Uiso 1 1 calc R U . . .
H32C H 0.4983 -0.3706 0.9104 0.066 Uiso 1 1 calc R U . . .
O41 O 0.61705(19) 0.3524(3) 0.72203(11) 0.0374(4) Uani 1 1 d . . . . .
C41 C 0.5451(2) 0.2319(3) 0.75282(11) 0.0230(4) Uani 1 1 d . . . . .
O42 O 0.59034(19) 0.0481(3) 0.76078(9) 0.0310(4) Uani 1 1 d . . . . .
C42 C 0.7338(3) 0.0025(5) 0.73728(13) 0.0365(6) Uani 1 1 d . . . . .
H42A H 0.7528 -0.1390 0.7422 0.055 Uiso 1 1 calc R U . . .
H42B H 0.8111 0.0758 0.7650 0.055 Uiso 1 1 calc R U . . .
H42C H 0.7347 0.0400 0.6887 0.055 Uiso 1 1 calc R U . . .
C90 C 0.2107(2) 0.8564(3) 0.58127(11) 0.0202(4) Uani 1 1 d . . . . .
C91 C 0.1393(2) 0.6943(3) 0.55187(11) 0.0228(4) Uani 1 1 d . . . . .
H91A H 0.1056 0.5941 0.5808 0.027 Uiso 1 1 calc R U . . .
C92 C 0.1149(2) 0.6738(4) 0.47951(12) 0.0255(4) Uani 1 1 d . . . . .
H92A H 0.0665 0.5598 0.4603 0.031 Uiso 1 1 calc R U . . .
C93 C 0.1609(2) 0.8173(4) 0.43735(11) 0.0250(4) Uani 1 1 d . . . . .
H93A H 0.1424 0.8037 0.3888 0.030 Uiso 1 1 calc R U . . .
C94 C 0.2361(2) 0.9868(3) 0.46507(11) 0.0227(4) Uani 1 1 d . . . . .
C95 C 0.2860(2) 1.1363(4) 0.42157(13) 0.0291(5) Uani 1 1 d . . . . .
H95A H 0.2668 1.1244 0.3730 0.035 Uiso 1 1 calc R U . . .
C96 C 0.3611(3) 1.2970(4) 0.44861(15) 0.0343(5) Uani 1 1 d . . . . .
H96A H 0.3952 1.3945 0.4188 0.041 Uiso 1 1 calc R U . . .
C97 C 0.3879(3) 1.3182(4) 0.52022(15) 0.0338(5) Uani 1 1 d . . . . .
H97A H 0.4399 1.4306 0.5386 0.041 Uiso 1 1 calc R U . . .
C98 C 0.3400(2) 1.1786(3) 0.56396(13) 0.0270(5) Uani 1 1 d . . . . .
H98A H 0.3584 1.1961 0.6123 0.032 Uiso 1 1 calc R U . . .
C99 C 0.2628(2) 1.0074(3) 0.53792(11) 0.0213(4) Uani 1 1 d . . . . .

loop_
_atom_site_aniso_label
_atom_site_aniso_U_11
_atom_site_aniso_U_22
_atom_site_aniso_U_33
_atom_site_aniso_U_23
_atom_site_aniso_U_13
_atom_site_aniso_U_12
N1 0.0249(9) 0.0255(9) 0.0245(9) 0.0017(7) -0.0018(7) 0.0025(7)
C1 0.0206(9) 0.0298(11) 0.0168(9) -0.0039(8) 0.0015(7) 0.0035(8)
C2 0.0198(9) 0.0336(11) 0.0163(9) -0.0004(8) 0.0013(7) -0.0007(8)
C3 0.0221(9) 0.0261(10) 0.0167(8) 0.0006(8) 0.0004(7) -0.0005(8)
C4 0.0191(8) 0.0232(10) 0.0193(9) -0.0014(7) 0.0021(7) 0.0009(7)
C5 0.0202(9) 0.0221(9) 0.0194(9) -0.0011(7) 0.0014(7) 0.0000(8)
O6 0.0240(8) 0.0276(8) 0.0408(10) 0.0105(7) 0.0039(7) -0.0001(7)
C6 0.0243(9) 0.0231(10) 0.0221(10) -0.0020(8) -0.0010(7) -0.0009(8)
C7 0.0276(10) 0.0211(10) 0.0250(10) -0.0012(8) -0.0067(8) 0.0028(8)
C8 0.0452(13) 0.0303(12) 0.0212(10) -0.0056(9) -0.0020(9) 0.0123(10)
O11 0.0250(8) 0.0591(13) 0.0281(8) 0.0048(8) 0.0022(6) 0.0140(8)
C11 0.0246(10) 0.0482(14) 0.0199(10) -0.0061(10) 0.0013(8) 0.0078(10)
O12 0.030(3) 0.042(5) 0.019(2) 0.005(3) 0.0081(18) 0.009(3)
C12 0.032(4) 0.077(10) 0.030(3) -0.002(4) 0.007(2) 0.016(4)
O12A 0.027(2) 0.040(4) 0.0183(18) 0.005(2) 0.0076(14) 0.012(2)
C12A 0.031(3) 0.073(7) 0.024(2) -0.001(3) 0.0087(19) 0.025(4)
O21 0.0320(9) 0.0748(14) 0.0198(8) 0.0096(9) 0.0037(6) 0.0042(9)
C21 0.0234(10) 0.0511(15) 0.0213(10) 0.0042(10) 0.0044(8) 0.0005(10)
O22 0.0251(19) 0.047(5) 0.0260(19) -0.001(3) 0.0034(13) -0.007(3)
C22 0.029(3) 0.074(8) 0.040(3) 0.000(3) 0.012(2) -0.015(3)
O22A 0.021(2) 0.048(6) 0.038(3) 0.007(4) 0.004(2) -0.010(3)
C22A 0.034(4) 0.079(12) 0.063(6) 0.026(7) 0.013(4) -0.019(5)
O31 0.0271(8) 0.0576(13) 0.0490(11) 0.0239(11) -0.0103(8) -0.0052(9)
C31 0.0243(10) 0.0326(11) 0.0203(9) 0.0044(9) 0.0018(7) 0.0010(9)
O32 0.0370(9) 0.0283(9) 0.0299(8) 0.0073(7) -0.0051(7) -0.0027(7)
C32 0.0553(17) 0.0351(15) 0.0401(14) 0.0153(12) -0.0073(12) -0.0006(13)
O41 0.0229(8) 0.0386(10) 0.0527(11) 0.0179(9) 0.0140(7) 0.0061(7)
C41 0.0205(9) 0.0265(10) 0.0221(9) 0.0006(8) 0.0015(7) 0.0030(8)
O42 0.0291(8) 0.0292(9) 0.0357(9) 0.0008(7) 0.0086(7) 0.0079(7)
C42 0.0317(12) 0.0452(15) 0.0333(12) -0.0019(11) 0.0066(9) 0.0173(11)
C90 0.0176(8) 0.0182(9) 0.0244(9) -0.0020(7) -0.0011(7) 0.0027(7)
C91 0.0215(9) 0.0207(10) 0.0260(10) -0.0012(8) 0.0008(7) -0.0017(8)
C92 0.0234(10) 0.0246(11) 0.0284(11) -0.0081(9) 0.0014(8) -0.0033(8)
C93 0.0231(10) 0.0285(11) 0.0237(10) -0.0064(9) 0.0038(8) 0.0007(8)
C94 0.0165(8) 0.0233(10) 0.0288(10) 0.0000(8) 0.0054(7) 0.0027(7)
C95 0.0234(10) 0.0305(11) 0.0346(12) 0.0045(10) 0.0090(9) 0.0032(9)
C96 0.0252(11) 0.0286(12) 0.0504(15) 0.0094(11) 0.0104(10) -0.0002(9)
C97 0.0229(10) 0.0214(11) 0.0569(16) 0.0007(11) 0.0014(10) -0.0043(8)
C98 0.0208(9) 0.0218(11) 0.0376(12) -0.0022(9) -0.0012(8) -0.0010(8)
C99 0.0153(8) 0.0173(9) 0.0311(10) -0.0025(8) 0.0004(7) 0.0006(7)

loop_
_atom_type_symbol
_atom_type_description
_atom_type_scat_dispersion_real
_atom_type_scat_dispersion_imag
_atom_type_scat_source
C C 0.0033 0.0016 'International Tables Vol C Tables 4.2.6.8 and 6.1.1.4'
H H 0.0000 0.0000 'International Tables Vol C Tables 4.2.6.8 and 6.1.1.4'
N N 0.0061 0.0033 'International Tables Vol C Tables 4.2.6.8 and 6.1.1.4'
O O 0.0106 0.0060 'International Tables Vol C Tables 4.2.6.8 and 6.1.1.4'

loop_
_geom_angle_atom_site_label_1
_geom_angle_atom_site_label_2
_geom_angle_atom_site_label_3
_geom_angle
C6 N1 C7 124.2(2)
C6 N1 H1 115(2)
C7 N1 H1 120(2)
C2 C1 C5 108.05(18)
C2 C1 C11 122.6(2)
C5 C1 C11 129.3(2)
C3 C2 C1 108.97(18)
C3 C2 C21 122.3(2)
C1 C2 C21 128.5(2)
C2 C3 C4 108.21(19)
C2 C3 C31 123.48(19)
C4 C3 C31 127.88(19)
C3 C4 C5 108.28(18)
C3 C4 C41 123.58(19)
C5 C4 C41 128.06(19)
C1 C5 C4 106.49(18)
C1 C5 C6 127.27(19)
C4 C5 C6 126.01(18)
C6 O6 H6 111(2)
O6 C6 N1 115.5(2)
O6 C6 C5 122.7(2)
N1 C6 C5 121.8(2)
N1 C7 C90 112.60(18)
N1 C7 C8 106.7(2)
C90 C7 C8 110.45(17)
N1 C7 H7 107(2)
C90 C7 H7 110.7(19)
C8 C7 H7 110(2)
C7 C8 H8A 109.5
C7 C8 H8B 109.5
H8A C8 H8B 109.5
C7 C8 H8C 109.5
H8A C8 H8C 109.5
H8B C8 H8C 109.5
O11 C11 O12A 119.5(4)
O11 C11 O12 124.4(4)
O11 C11 C1 125.8(2)
O12A C11 C1 114.4(4)
O12 C11 C1 108.0(5)
C11 O12 C12 115.5(7)
O12 C12 H12A 109.5
O12 C12 H12B 109.5
H12A C12 H12B 109.5
O12 C12 H12C 109.5
H12A C12 H12C 109.5
H12B C12 H12C 109.5
C11 O12A C12A 116.8(6)
O12A C12A H12D 109.5
O12A C12A H12E 109.5
H12D C12A H12E 109.5
O12A C12A H12F 109.5
H12D C12A H12F 109.5
H12E C12A H12F 109.5
O21 C21 O22 123.8(4)
O21 C21 O22A 122.4(4)
O21 C21 C2 122.9(2)
O22 C21 C2 112.5(4)
O22A C21 C2 112.8(5)
C21 O22 C22 114.4(6)
O22 C22 H22A 109.5
O22 C22 H22B 109.5
H22A C22 H22B 109.5
O22 C22 H22C 109.5
H22A C22 H22C 109.5
H22B C22 H22C 109.5
C21 O22A C22A 113.9(8)
O22A C22A H22D 109.5
O22A C22A H22E 109.5
H22D C22A H22E 109.5
O22A C22A H22F 109.5
H22D C22A H22F 109.5
H22E C22A H22F 109.5
O31 C31 O32 124.3(2)
O31 C31 C3 124.0(2)
O32 C31 C3 111.67(18)
C31 O32 C32 114.9(2)
O32 C32 H32A 109.5
O32 C32 H32B 109.5
H32A C32 H32B 109.5
O32 C32 H32C 109.5
H32A C32 H32C 109.5
H32B C32 H32C 109.5
O41 C41 O42 120.9(2)
O41 C41 C4 125.7(2)
O42 C41 C4 113.37(19)
C41 O42 C42 116.3(2)
O42 C42 H42A 109.5
O42 C42 H42B 109.5
H42A C42 H42B 109.5
O42 C42 H42C 109.5
H42A C42 H42C 109.5
H42B C42 H42C 109.5
C91 C90 C99 119.59(19)
C91 C90 C7 120.7(2)
C99 C90 C7 119.47(18)
C90 C91 C92 121.4(2)
C90 C91 H91A 119.3
C92 C91 H91A 119.3
C93 C92 C91 120.1(2)
C93 C92 H92A 120.0
C91 C92 H92A 120.0
C92 C93 C94 120.8(2)
C92 C93 H93A 119.6
C94 C93 H93A 119.6
C93 C94 C95 121.3(2)
C93 C94 C99 119.49(19)
C95 C94 C99 119.2(2)
C96 C95 C94 120.9(2)
C96 C95 H95A 119.5
C94 C95 H95A 119.5
C95 C96 C97 120.2(2)
C95 C96 H96A 119.9
C97 C96 H96A 119.9
C98 C97 C96 120.7(2)
C98 C97 H97A 119.7
C96 C97 H97A 119.7
C97 C98 C99 121.0(2)
C97 C98 H98A 119.5
C99 C98 H98A 119.5
C94 C99 C98 118.0(2)
C94 C99 C90 118.68(18)
C98 C99 C90 123.3(2)

loop_
_geom_bond_atom_site_label_1
_geom_bond_atom_site_label_2
_geom_bond_distance
N1 C6 1.309(3)
N1 C7 1.467(3)
N1 H1 0.91(3)
C1 C2 1.408(3)
C1 C5 1.430(3)
C1 C11 1.477(3)
C2 C3 1.402(3)
C2 C21 1.483(3)
C3 C4 1.407(3)
C3 C31 1.489(3)
C4 C5 1.439(3)
C4 C41 1.457(3)
C5 C6 1.454(3)
O6 C6 1.305(3)
O6 H6 0.88(4)
C7 C90 1.517(3)
C7 C8 1.530(3)
C7 H7 0.95(3)
C8 H8A 0.9800
C8 H8B 0.9800
C8 H8C 0.9800
O11 C11 1.220(3)
C11 O12A 1.279(7)
C11 O12 1.432(11)
O12 C12 1.455(12)
C12 H12A 0.9800
C12 H12B 0.9800
C12 H12C 0.9800
O12A C12A 1.449(9)
C12A H12D 0.9800
C12A H12E 0.9800
C12A H12F 0.9800
O21 C21 1.197(3)
C21 O22 1.315(8)
C21 O22A 1.404(11)
O22 C22 1.455(10)
C22 H22A 0.9800
C22 H22B 0.9800
C22 H22C 0.9800
O22A C22A 1.460(12)
C22A H22D 0.9800
C22A H22E 0.9800
C22A H22F 0.9800
O31 C31 1.200(3)
C31 O32 1.340(3)
O32 C32 1.454(3)
C32 H32A 0.9800
C32 H32B 0.9800
C32 H32C 0.9800
O41 C41 1.233(3)
C41 O42 1.318(3)
O42 C42 1.446(3)
C42 H42A 0.9800
C42 H42B 0.9800
C42 H42C 0.9800
C90 C91 1.375(3)
C90 C99 1.434(3)
C91 C92 1.414(3)
C91 H91A 0.9500
C92 C93 1.362(3)
C92 H92A 0.9500
C93 C94 1.420(3)
C93 H93A 0.9500
C94 C95 1.421(3)
C94 C99 1.426(3)
C95 C96 1.366(4)
C95 H95A 0.9500
C96 C97 1.402(4)
C96 H96A 0.9500
C97 C98 1.370(4)
C97 H97A 0.9500
C98 C99 1.426(3)
C98 H98A 0.9500

loop_
_geom_hbond_atom_site_label_D
_geom_hbond_atom_site_label_H
_geom_hbond_atom_site_label_A
_geom_hbond_distance_DH
_geom_hbond_distance_HA
_geom_hbond_distance_DA
_geom_hbond_angle_DHA
N1 H1 O11 0.91(3) 1.77(3) 2.673(3) 167(3)
O6 H6 O41 0.88(4) 1.59(4) 2.464(3) 171(4)
